data_4324179
loop_
_publ_author_name
'Sonali Garg'
'Haixiang Gao'
'Damon A. Parrish'
'Jean'ne M. Shreeve'

_publ_contact_author_address
;
Department of Chemistry
University of Idaho
Moscow, ID 83844
;
_publ_contact_author_email jshreeve@uidaho.edu
_publ_contact_author_fax 208-885-9146
_publ_contact_author_name 'Dr J.M.Shreeve'
_publ_contact_author_phone 208-885-9146
_publ_section_title
;
 FOX-7 (1,1-Diamino-2,2-dinitroethene): Trapped by Copper and Amines
;
_journal_name_full 'Inorganic Chemistry'
_journal_page_first 390
_journal_page_last 395
_journal_paper_doi 10.1021/ic102136r
_journal_volume 50
_journal_year 2011
_chemical_formula_sum 'C4 H12 Cu N10 O8'
_chemical_formula_weight 391.78
_chemical_name_systematic
; 

 ? 

;
_space_group_IT_number 14
_symmetry_cell_setting monoclinic
_symmetry_space_group_name_Hall '-P 2ybc'
_symmetry_space_group_name_H-M 'P 1 21/c 1'
_atom_sites_solution_hydrogens geom
_atom_sites_solution_primary direct
_atom_sites_solution_secondary difmap
_audit_creation_date 2010-04-20
_audit_creation_method 'from SHELXTL CIF, local template and enCIFer'
_cell_angle_alpha 90.00
_cell_angle_beta 95.9860(10)
_cell_angle_gamma 90.00
_cell_formula_units_Z 2
_cell_length_a 6.8796(7)
_cell_length_b 7.3038(7)
_cell_length_c 13.1982(13)
_cell_measurement_temperature 296(2)
_cell_volume 659.56(11)
_computing_cell_refinement 'Bruker APEX2 v2009.3-0 (Bruker, 2009)'
_computing_data_collection 'Bruker APEX2 v2009.3-0 (Bruker, 2009)'
_computing_data_reduction
;

Bruker SAINT v7.60A (Bruker, 2009), Bruker XPREP v2008/2 (Bruker, 2008)

;
_computing_molecular_graphics 'Bruker SHELXTL v2008/4 (Bruker, 2008)'
_computing_publication_material 'Bruker SHELXTL v2008/4 (Bruker, 2008)'
_computing_structure_refinement 'Bruker SHELXTL v2008/4 (Bruker, 2008)'
_computing_structure_solution 'Bruker SHELXTL v2008/4 (Bruker, 2008)'
_diffrn_ambient_temperature 296(2)
_diffrn_measured_fraction_theta_full 0.991
_diffrn_measured_fraction_theta_max 0.991
_diffrn_measurement_device_type 'Bruker SMART APEX II CCD'
_diffrn_measurement_method '\w scans'
_diffrn_radiation_monochromator graphite
_diffrn_radiation_source 'fine focus sealed tube'
_diffrn_radiation_type MoK\a
_diffrn_radiation_wavelength 0.71073
_diffrn_reflns_av_R_equivalents 0.0392
_diffrn_reflns_av_sigmaI/netI 0.0284
_diffrn_reflns_limit_h_max 9
_diffrn_reflns_limit_h_min -9
_diffrn_reflns_limit_k_max 9
_diffrn_reflns_limit_k_min -9
_diffrn_reflns_limit_l_max 17
_diffrn_reflns_limit_l_min -15
_diffrn_reflns_number 6751
_diffrn_reflns_theta_full 28.34
_diffrn_reflns_theta_max 28.34
_diffrn_reflns_theta_min 2.98
_exptl_absorpt_coefficient_mu 1.725
_exptl_absorpt_correction_T_max 0.7457
_exptl_absorpt_correction_T_min 0.6421
_exptl_absorpt_correction_type multi-scan
_exptl_absorpt_process_details 'SADABS v2008/1 (Bruker, 2008)'
_exptl_crystal_colour purple
_exptl_crystal_density_diffrn 1.973
_exptl_crystal_density_method 'not measured'
_exptl_crystal_description irregular
_exptl_crystal_F_000 398
_exptl_crystal_size_max 0.22
_exptl_crystal_size_mid 0.14
_exptl_crystal_size_min 0.06
_refine_diff_density_max 0.377
_refine_diff_density_min -0.367
_refine_diff_density_rms 0.070
_refine_ls_extinction_method none
_refine_ls_goodness_of_fit_ref 1.097
_refine_ls_hydrogen_treatment constr
_refine_ls_matrix_type full
_refine_ls_number_parameters 107
_refine_ls_number_reflns 1631
_refine_ls_number_restraints 0
_refine_ls_restrained_S_all 1.097
_refine_ls_R_factor_all 0.0328
_refine_ls_R_factor_gt 0.0279
_refine_ls_shift/su_max 0.000
_refine_ls_shift/su_mean 0.000
_refine_ls_structure_factor_coef Fsqd
_refine_ls_weighting_details 'calc w=1/[\s^2^(Fo^2^)+(0.0485P)^2^+0.0937P] where P=(Fo^2^+2Fc^2^)/3'
_refine_ls_weighting_scheme calc
_refine_ls_wR_factor_gt 0.0825
_refine_ls_wR_factor_ref 0.0850
_reflns_number_gt 1386
_reflns_number_total 1631
_reflns_threshold_expression I>2\s(I)
_cod_data_source_file ic102136r_si_002_3.cif
_cod_data_source_block shrv111
_cod_database_code 4324179

loop_
_symmetry_equiv_pos_as_xyz
'x, y, z'
'-x, y+1/2, -z+1/2'
'-x, -y, -z'
'x, -y-1/2, z-1/2'

loop_
_atom_site_label
_atom_site_type_symbol
_atom_site_fract_x
_atom_site_fract_y
_atom_site_fract_z
_atom_site_U_iso_or_equiv
_atom_site_adp_type
_atom_site_occupancy
_atom_site_symmetry_multiplicity
_atom_site_calc_flag
_atom_site_refinement_flags
_atom_site_disorder_assembly
_atom_site_disorder_group
Cu Cu 0.5000 0.0000 0.0000 0.02245(13) Uani 1 2 d S . .
C1 C 0.8065(2) 0.2463(2) 0.10740(15) 0.0217(4) Uani 1 1 d . . .
C2 C 1.0212(2) 0.2780(2) 0.12574(15) 0.0223(4) Uani 1 1 d . . .
N3 N 0.7311(2) 0.1665(2) 0.02572(12) 0.0253(3) Uani 1 1 d . . .
H3 H 0.7904 0.1885 -0.0272 0.030 Uiso 1 1 calc R . .
N4 N 0.7026(2) 0.2951(3) 0.18168(14) 0.0381(5) Uani 1 1 d . . .
H4A H 0.5790 0.2737 0.1766 0.046 Uiso 1 1 calc R . .
H4B H 0.7585 0.3483 0.2351 0.046 Uiso 1 1 calc R . .
N5 N 1.1368(2) 0.1288(2) 0.14362(12) 0.0226(3) Uani 1 1 d . . .
O6 O 1.0521(2) -0.02344(17) 0.15201(13) 0.0299(3) Uani 1 1 d . . .
O7 O 1.32079(18) 0.1335(2) 0.15159(13) 0.0365(4) Uani 1 1 d . . .
N8 N 1.0983(2) 0.4559(2) 0.12394(14) 0.0268(4) Uani 1 1 d . . .
O9 O 0.9781(2) 0.57948(19) 0.10435(14) 0.0389(4) Uani 1 1 d . . .
O10 O 1.2751(3) 0.4861(2) 0.1431(2) 0.0486(5) Uani 1 1 d . . .
N11 N 0.3808(2) 0.1734(3) -0.10762(14) 0.0355(4) Uani 1 1 d . . .
H11A H 0.2588 0.1996 -0.0958 0.053 Uiso 1 1 calc R . .
H11B H 0.3799 0.1214 -0.1686 0.053 Uiso 1 1 calc R . .
H11C H 0.4509 0.2760 -0.1060 0.053 Uiso 1 1 calc R . .

loop_
_atom_site_aniso_label
_atom_site_aniso_U_11
_atom_site_aniso_U_22
_atom_site_aniso_U_33
_atom_site_aniso_U_23
_atom_site_aniso_U_13
_atom_site_aniso_U_12
Cu 0.01609(18) 0.02292(19) 0.0270(2) -0.00186(12) -0.00435(13) -0.00141(10)
C1 0.0153(8) 0.0201(8) 0.0293(10) 0.0011(7) 0.0000(7) -0.0009(6)
C2 0.0157(8) 0.0205(8) 0.0300(10) -0.0012(7) -0.0004(7) -0.0020(6)
N3 0.0199(7) 0.0296(8) 0.0259(8) -0.0024(7) 0.0003(6) -0.0046(6)
N4 0.0196(8) 0.0564(12) 0.0389(11) -0.0211(9) 0.0061(7) -0.0111(8)
N5 0.0186(7) 0.0231(7) 0.0257(8) -0.0025(6) 0.0001(6) -0.0006(6)
O6 0.0238(7) 0.0223(7) 0.0422(9) 0.0037(6) -0.0029(6) -0.0030(5)
O7 0.0133(6) 0.0360(8) 0.0593(11) -0.0063(7) -0.0004(6) 0.0013(5)
N8 0.0233(8) 0.0218(7) 0.0348(10) -0.0007(7) -0.0002(7) -0.0044(6)
O9 0.0339(8) 0.0215(7) 0.0610(11) 0.0013(7) 0.0026(7) 0.0025(6)
O10 0.0238(8) 0.0340(9) 0.0856(16) 0.0047(8) -0.0056(9) -0.0127(6)
N11 0.0261(8) 0.0376(9) 0.0410(11) 0.0057(8) -0.0052(7) 0.0014(7)

loop_
_atom_type_symbol
_atom_type_description
_atom_type_scat_dispersion_real
_atom_type_scat_dispersion_imag
_atom_type_scat_source
C C 0.0033 0.0016 'International Tables Vol C Tables 4.2.6.8 and 6.1.1.4'
H H 0.0000 0.0000 'International Tables Vol C Tables 4.2.6.8 and 6.1.1.4'
N N 0.0061 0.0033 'International Tables Vol C Tables 4.2.6.8 and 6.1.1.4'
O O 0.0106 0.0060 'International Tables Vol C Tables 4.2.6.8 and 6.1.1.4'
Cu Cu 0.3201 1.2651 'International Tables Vol C Tables 4.2.6.8 and 6.1.1.4'

loop_
_geom_angle_atom_site_label_1
_geom_angle_atom_site_label_2
_geom_angle_atom_site_label_3
_geom_angle
_geom_angle_site_symmetry_1
_geom_angle_site_symmetry_3
_geom_angle_publ_flag
N3 Cu N3 180.0 . 3_655 ?
N3 Cu N11 90.27(7) . 3_655 ?
N3 Cu N11 89.73(7) 3_655 3_655 ?
N3 Cu N11 89.73(7) . . ?
N3 Cu N11 90.27(7) 3_655 . ?
N11 Cu N11 180.0 3_655 . ?
N3 C1 N4 122.84(16) . . ?
N3 C1 C2 120.85(17) . . ?
N4 C1 C2 116.20(16) . . ?
N5 C2 N8 122.06(15) . . ?
N5 C2 C1 117.23(15) . . ?
N8 C2 C1 120.71(15) . . ?
C1 N3 Cu 131.37(14) . . ?
C1 N3 H3 114.3 . . ?
Cu N3 H3 114.3 . . ?
C1 N4 H4A 120.0 . . ?
C1 N4 H4B 120.0 . . ?
H4A N4 H4B 120.0 . . ?
O7 N5 O6 118.97(15) . . ?
O7 N5 C2 124.00(16) . . ?
O6 N5 C2 117.03(15) . . ?
O9 N8 O10 122.48(17) . . ?
O9 N8 C2 115.72(16) . . ?
O10 N8 C2 121.78(16) . . ?
Cu N11 H11A 109.5 . . ?
Cu N11 H11B 109.5 . . ?
H11A N11 H11B 109.5 . . ?
Cu N11 H11C 109.5 . . ?
H11A N11 H11C 109.5 . . ?
H11B N11 H11C 109.5 . . ?

loop_
_geom_bond_atom_site_label_1
_geom_bond_atom_site_label_2
_geom_bond_distance
_geom_bond_site_symmetry_2
_geom_bond_publ_flag
Cu N3 2.0022(15) . ?
Cu N3 2.0023(15) 3_655 ?
Cu N11 2.0129(17) 3_655 ?
Cu N11 2.0129(17) . ?
C1 N3 1.286(2) . ?
C1 N4 1.321(3) . ?
C1 C2 1.490(2) . ?
C2 N5 1.355(2) . ?
C2 N8 1.405(2) . ?
N3 H3 0.8600 . ?
N4 H4A 0.8600 . ?
N4 H4B 0.8600 . ?
N5 O7 1.2593(18) . ?
N5 O6 1.2658(19) . ?
N8 O9 1.233(2) . ?
N8 O10 1.235(2) . ?
N11 H11A 0.8900 . ?
N11 H11B 0.8900 . ?
N11 H11C 0.8900 . ?

loop_
_geom_hbond_atom_site_label_D
_geom_hbond_atom_site_label_H
_geom_hbond_atom_site_label_A
_geom_hbond_distance_DH
_geom_hbond_distance_HA
_geom_hbond_distance_DA
_geom_hbond_angle_DHA
_geom_hbond_site_symmetry_A
N3 H3 O6 0.86 2.39 3.090(2) 138.8 3_755
N4 H4A O7 0.86 2.05 2.869(2) 159.6 1_455
N4 H4B O6 0.86 2.10 2.941(2) 167.7 2_755
N11 H11A O9 0.89 2.29 3.062(2) 145.3 3_665
N11 H11B O10 0.89 2.63 3.495(3) 163.0 4_465
N11 H11C O10 0.89 2.65 3.499(2) 160.5 3_765

loop_
_geom_torsion_atom_site_label_1
_geom_torsion_atom_site_label_2
_geom_torsion_atom_site_label_3
_geom_torsion_atom_site_label_4
_geom_torsion
_geom_torsion_site_symmetry_1
_geom_torsion_site_symmetry_2
_geom_torsion_site_symmetry_3
_geom_torsion_site_symmetry_4
_geom_torsion_publ_flag
N3 C1 C2 N5 -68.9(2) . . . . ?
N4 C1 C2 N5 107.4(2) . . . . ?
N3 C1 C2 N8 110.9(2) . . . . ?
N4 C1 C2 N8 -72.8(2) . . . . ?
N4 C1 N3 Cu -29.2(3) . . . . ?
C2 C1 N3 Cu 146.82(14) . . . . ?
N3 Cu N3 C1 136(5) 3_655 . . . ?
N11 Cu N3 C1 -57.05(18) 3_655 . . . ?
N11 Cu N3 C1 122.95(18) . . . . ?
N8 C2 N5 O7 -6.1(3) . . . . ?
C1 C2 N5 O7 173.63(17) . . . . ?
N8 C2 N5 O6 174.30(18) . . . . ?
C1 C2 N5 O6 -5.9(3) . . . . ?
N5 C2 N8 O9 178.27(18) . . . . ?
C1 C2 N8 O9 -1.5(3) . . . . ?
N5 C2 N8 O10 -3.3(3) . . . . ?
C1 C2 N8 O10 177.0(2) . . . . ?
